data_4349607
loop_
_publ_author_name
'Felder, Justin'
'Yeon, Jeongho'
'Smith, Mark'
'zur Loye, Hans-Conrad'

_publ_section_title
;
 Application of a mild hydrothermal method to the synthesis of mixed
 transition-metal(ii)/uranium(iv) fluorides
;
_journal_issue 2
_journal_name_full 'Inorganic Chemistry Frontiers'
_journal_page_first 368
_journal_paper_doi 10.1039/C6QI00491A
_journal_volume 4
_journal_year 2017
_chemical_formula_moiety '2(F5U), CoH12O6, 2(H2O)'
_chemical_formula_sum 'Co F10 H16 O8 U2'
_chemical_formula_weight 869.12
_space_group_IT_number 14
_space_group_name_Hall '-P 2ybc'
_space_group_name_H-M_alt 'P 1 21/c 1'
_symmetry_cell_setting monoclinic
_atom_sites_solution_hydrogens geom
_atom_sites_solution_primary direct
_atom_sites_solution_secondary difmap
_audit_creation_method SHELXL-97
_audit_update_record
;
2016-11-07 deposited with the CCDC.
2016-12-26 downloaded from the CCDC.
;
_cell_angle_alpha 90.00
_cell_angle_beta 94.1040(10)
_cell_angle_gamma 90.00
_cell_formula_units_Z 2
_cell_length_a 11.0745(4)
_cell_length_b 7.0979(3)
_cell_length_c 8.8499(3)
_cell_measurement_reflns_used 6537
_cell_measurement_temperature 294(2)
_cell_measurement_theta_max 28.2888
_cell_measurement_theta_min 2.3072
_cell_volume 693.87(5)
_computing_cell_refinement 'SAINT-Plus Version 6.45 (Bruker, 2001)'
_computing_data_collection 'SMART Version 5.631 (Bruker, 2001)'
_computing_data_reduction 'SAINT-Plus Version 6.45 (Bruker, 2001)'
_computing_molecular_graphics various
_computing_publication_material various
_computing_structure_refinement 'SHELXL-2014/6 (Sheldrick, 2014)'
_computing_structure_solution 'SHELXS97 (Sheldrick, 2008)'
_diffrn_ambient_temperature 294(2)
_diffrn_measured_fraction_theta_full 1.000
_diffrn_measured_fraction_theta_max 1.000
_diffrn_measurement_device_type 'Bruker SMART APEX CCD diffractometer'
_diffrn_measurement_method 'omega and phi scans'
_diffrn_radiation_type MoK\a
_diffrn_radiation_wavelength 0.71073
_diffrn_reflns_av_R_equivalents 0.0405
_diffrn_reflns_av_sigmaI/netI 0.0288
_diffrn_reflns_limit_h_max 14
_diffrn_reflns_limit_h_min -14
_diffrn_reflns_limit_k_max 9
_diffrn_reflns_limit_k_min -9
_diffrn_reflns_limit_l_max 11
_diffrn_reflns_limit_l_min -11
_diffrn_reflns_number 8989
_diffrn_reflns_theta_full 28.29
_diffrn_reflns_theta_max 28.29
_diffrn_reflns_theta_min 1.84
_diffrn_source 'sealed tube'
_exptl_absorpt_coefficient_mu 24.614
_exptl_absorpt_correction_T_max 0.6388
_exptl_absorpt_correction_T_min 0.0837
_exptl_absorpt_correction_type multi-scan
_exptl_absorpt_process_details 'SADABS Version 2014/4 (Bruker, 2014)'
_exptl_crystal_colour green
_exptl_crystal_density_diffrn 4.160
_exptl_crystal_density_method 'not measured'
_exptl_crystal_description Plate
_exptl_crystal_F_000 762
_exptl_crystal_size_max 0.20
_exptl_crystal_size_mid 0.16
_exptl_crystal_size_min 0.02
_refine_diff_density_max 1.314
_refine_diff_density_min -1.410
_refine_diff_density_rms 0.234
_refine_ls_extinction_method none
_refine_ls_goodness_of_fit_ref 1.102
_refine_ls_hydrogen_treatment mixed
_refine_ls_matrix_type full
_refine_ls_number_parameters 129
_refine_ls_number_reflns 1728
_refine_ls_number_restraints 6
_refine_ls_restrained_S_all 1.100
_refine_ls_R_factor_all 0.0213
_refine_ls_R_factor_gt 0.0210
_refine_ls_shift/su_max 0.002
_refine_ls_shift/su_mean 0.000
_refine_ls_structure_factor_coef Fsqd
_refine_ls_weighting_details 'calc w=1/[\s^2^(Fo^2^)+(0.0301P)^2^+0.1112P] where P=(Fo^2^+2Fc^2^)/3'
_refine_ls_weighting_scheme calc
_refine_ls_wR_factor_gt 0.0524
_refine_ls_wR_factor_ref 0.0527
_reflns_number_gt 1697
_reflns_number_total 1728
_reflns_threshold_expression >2sigma(I)
_cod_data_source_file c6qi00491a2.cif
_cod_data_source_block 14on
_cod_depositor_comments
;
The following automatic conversions were performed:

data item '_symmetry_cell_setting' value 'Monoclinic' was changed to
'monoclinic' in accordance with the
/home/saulius/struct/COD-crude-data/automatic-downloads/DataCite-retrospective/RSC/depositions/lib/dictionaries/cif_core.dic
dictionary named 'cif_core.dic' version 2.4.2 last updated on
2011-04-26.

Automatic conversion script
Id: cif_fix_values 6909 2019-04-08 15:41:33Z antanas 
;
_cod_original_sg_symbol_Hall '-P 2ybc '
_cod_original_sg_symbol_H-M 'P 21/c'
_cod_database_code 4349607

loop_
_symmetry_equiv_pos_as_xyz
'x, y, z'
'-x, y+1/2, -z+1/2'
'-x, -y, -z'
'x, -y-1/2, z-1/2'

loop_
_atom_site_label
_atom_site_type_symbol
_atom_site_fract_x
_atom_site_fract_y
_atom_site_fract_z
_atom_site_U_iso_or_equiv
_atom_site_adp_type
_atom_site_occupancy
_atom_site_symmetry_multiplicity
_atom_site_calc_flag
_atom_site_refinement_flags
U1 U 0.454141(11) 0.154566(17) 0.322826(13) 0.01774(7) Uani 1 1 d .
Co1 Co 1.0000 -0.5000 0.0000 0.02427(15) Uani 1 2 d S
O1 O 1.0255(3) -0.7733(5) -0.0746(4) 0.0354(7) Uani 1 1 d .
O2 O 0.8377(3) -0.4713(5) -0.1332(4) 0.0323(6) Uani 1 1 d .
O3 O 1.1069(3) -0.3825(5) -0.1657(4) 0.0292(6) Uani 1 1 d .
O4 O 0.7863(3) 0.0666(5) 0.0361(4) 0.0342(7) Uani 1 1 d .
F1 F 0.2542(2) 0.1655(3) 0.2868(3) 0.0292(5) Uani 1 1 d .
F2 F 0.6118(2) 0.1408(3) -0.2070(3) 0.0237(5) Uani 1 1 d .
F3 F 0.4314(2) 0.2045(3) 0.0610(2) 0.0259(4) Uani 1 1 d .
F4 F 0.6014(2) -0.0294(3) 0.2145(2) 0.0227(4) Uani 1 1 d .
F5 F 0.6116(2) 0.4372(3) 0.0002(2) 0.0232(4) Uani 1 1 d .
H1A H 0.992(8) -0.802(12) -0.150(9) 0.07(2) Uiso 1 1 d D
H1B H 1.083(8) -0.828(9) -0.048(9) 0.07(3) Uiso 1 1 d D
H2A H 0.812(7) -0.368(8) -0.190(8) 0.043(18) Uiso 1 1 d D
H2B H 0.779(7) -0.495(8) -0.093(7) 0.054(19) Uiso 1 1 d D
H3A H 1.144(7) -0.290(8) -0.149(8) 0.05(2) Uiso 1 1 d D
H3B H 1.159(6) -0.462(7) -0.198(7) 0.042(15) Uiso 1 1 d D
H4A H 0.758(6) 0.055(9) -0.060(7) 0.053(18) Uiso 1 1 d D
H4B H 0.734(7) 0.053(10) 0.084(7) 0.06(2) Uiso 1 1 d D

loop_
_atom_site_aniso_label
_atom_site_aniso_U_11
_atom_site_aniso_U_22
_atom_site_aniso_U_33
_atom_site_aniso_U_23
_atom_site_aniso_U_13
_atom_site_aniso_U_12
U1 0.01917(11) 0.01763(10) 0.01659(10) 0.00060(3) 0.00256(7) 0.00023(3)
Co1 0.0216(3) 0.0269(3) 0.0243(3) 0.0002(3) 0.0014(3) 0.0007(3)
O1 0.0294(15) 0.0351(17) 0.041(2) -0.0093(15) 0.0008(13) 0.0023(13)
O2 0.0238(15) 0.0400(17) 0.0327(16) 0.0058(12) -0.0010(13) 0.0020(12)
O3 0.0274(15) 0.0301(14) 0.0306(15) 0.0025(13) 0.0058(12) 0.0023(13)
O4 0.0263(15) 0.0453(18) 0.0310(16) 0.0042(14) 0.0027(13) -0.0062(13)
F1 0.0226(12) 0.0293(13) 0.0356(14) 0.0045(8) 0.0018(11) 0.0006(8)
F2 0.0242(12) 0.0216(11) 0.0255(12) -0.0013(7) 0.0023(9) 0.0013(7)
F3 0.0338(12) 0.0246(9) 0.0196(10) 0.0017(8) 0.0032(9) -0.0010(10)
F4 0.0220(11) 0.0220(10) 0.0245(10) -0.0034(8) 0.0043(8) -0.0006(8)
F5 0.0252(11) 0.0236(10) 0.0207(10) -0.0017(8) 0.0009(8) 0.0011(8)

loop_
_atom_type_symbol
_atom_type_description
_atom_type_scat_dispersion_real
_atom_type_scat_dispersion_imag
_atom_type_scat_source
F F 0.0171 0.0103 'International Tables Vol C Tables 4.2.6.8 and 6.1.1.4'
O O 0.0106 0.0060 'International Tables Vol C Tables 4.2.6.8 and 6.1.1.4'
Co Co 0.3494 0.9721 'International Tables Vol C Tables 4.2.6.8 and 6.1.1.4'
U U -9.6767 9.6646 'International Tables Vol C Tables 4.2.6.8 and 6.1.1.4'
H H 0.0000 0.0000 'International Tables Vol C Tables 4.2.6.8 and 6.1.1.4'

loop_
_geom_angle_atom_site_label_1
_geom_angle_atom_site_label_2
_geom_angle_atom_site_label_3
_geom_angle
_geom_angle_site_symmetry_1
_geom_angle_site_symmetry_3
F1 U1 F2 136.05(8) . 4_566
F1 U1 F3 79.43(9) . .
F2 U1 F3 79.59(9) 4_566 .
F1 U1 F4 72.33(8) . 2_655
F2 U1 F4 64.74(8) 4_566 2_655
F3 U1 F4 72.96(8) . 2_655
F1 U1 F4 132.63(8) . .
F2 U1 F4 75.47(8) 4_566 .
F3 U1 F4 73.04(8) . .
F4 U1 F4 131.16(5) 2_655 .
F1 U1 F5 76.42(8) . 2_645
F2 U1 F5 139.85(8) 4_566 2_645
F3 U1 F5 137.98(8) . 2_645
F4 U1 F5 129.15(8) 2_655 2_645
F4 U1 F5 99.47(7) . 2_645
F1 U1 F5 142.28(9) . 4_566
F2 U1 F5 73.69(8) 4_566 4_566
F3 U1 F5 136.43(8) . 4_566
F4 U1 F5 122.25(8) 2_655 4_566
F4 U1 F5 67.36(7) . 4_566
F5 U1 F5 67.90(9) 2_645 4_566
F1 U1 F3 86.82(9) . 4_566
F2 U1 F3 88.01(9) 4_566 4_566
F3 U1 F3 143.96(4) . 4_566
F4 U1 F3 71.14(8) 2_655 4_566
F4 U1 F3 136.17(8) . 4_566
F5 U1 F3 68.01(8) 2_645 4_566
F5 U1 F3 69.10(8) 4_566 4_566
F1 U1 F2 72.65(8) . 3_655
F2 U1 F2 134.89(4) 4_566 3_655
F3 U1 F2 72.81(9) . 3_655
F4 U1 F2 134.47(8) 2_655 3_655
F4 U1 F2 62.81(8) . 3_655
F5 U1 F2 67.41(8) 2_645 3_655
F5 U1 F2 103.24(8) 4_566 3_655
F3 U1 F2 134.07(9) 4_566 3_655
F1 U1 U1 109.60(7) . 3_656
F2 U1 U1 106.93(6) 4_566 3_656
F3 U1 U1 152.19(6) . 3_656
F4 U1 U1 134.60(5) 2_655 3_656
F4 U1 U1 82.36(5) . 3_656
F5 U1 U1 33.96(5) 2_645 3_656
F5 U1 U1 33.93(5) 4_566 3_656
F3 U1 U1 63.85(6) 4_566 3_656
F2 U1 U1 84.65(6) 3_655 3_656
F1 U1 U1 101.53(5) . 2_655
F2 U1 U1 34.61(6) 4_566 2_655
F3 U1 U1 63.30(6) . 2_655
F4 U1 U1 33.03(5) 2_655 2_655
F4 U1 U1 99.48(5) . 2_655
F5 U1 U1 155.48(5) 2_645 2_655
F5 U1 U1 105.78(5) 4_566 2_655
F3 U1 U1 87.53(6) 4_566 2_655
F2 U1 U1 135.97(6) 3_655 2_655
U1 U1 U1 135.414(6) 3_656 2_655
F1 U1 U1 105.27(6) . 2_645
F2 U1 U1 108.43(6) 4_566 2_645
F3 U1 U1 79.88(6) . 2_645
F4 U1 U1 152.74(5) 2_655 2_645
F4 U1 U1 32.97(5) . 2_645
F5 U1 U1 74.09(5) 2_645 2_645
F5 U1 U1 76.84(5) 4_566 2_645
F3 U1 U1 136.11(6) 4_566 2_645
F2 U1 U1 32.64(6) 3_655 2_645
U1 U1 U1 72.396(4) 3_656 2_645
U1 U1 U1 128.882(6) 2_655 2_645
O1 Co1 O1 180.0(3) 3_745 .
O1 Co1 O2 87.56(15) 3_745 .
O1 Co1 O2 92.44(15) . .
O1 Co1 O2 92.44(15) 3_745 3_745
O1 Co1 O2 87.56(15) . 3_745
O2 Co1 O2 180.00(10) . 3_745
O1 Co1 O3 92.99(14) 3_745 3_745
O1 Co1 O3 87.01(14) . 3_745
O2 Co1 O3 85.88(14) . 3_745
O2 Co1 O3 94.12(14) 3_745 3_745
O1 Co1 O3 87.01(14) 3_745 .
O1 Co1 O3 92.99(14) . .
O2 Co1 O3 94.12(14) . .
O2 Co1 O3 85.88(14) 3_745 .
O3 Co1 O3 180.00(14) 3_745 .
Co1 O1 H1A 117(6) . .
Co1 O1 H1B 120(5) . .
H1A O1 H1B 118(7) . .
Co1 O2 H2A 127(4) . .
Co1 O2 H2B 116(5) . .
H2A O2 H2B 100(5) . .
Co1 O3 H3A 121(5) . .
Co1 O3 H3B 113(4) . .
H3A O3 H3B 105(6) . .
H4A O4 H4B 107(6) . .
U1 F2 U1 112.75(10) 4_565 3_655
U1 F3 U1 159.54(12) . 4_565
U1 F4 U1 114.00(9) 2_645 .
U1 F5 U1 112.10(9) 2_655 4_565

loop_
_geom_bond_atom_site_label_1
_geom_bond_atom_site_label_2
_geom_bond_distance
_geom_bond_site_symmetry_2
U1 F1 2.215(3) .
U1 F2 2.301(2) 4_566
U1 F3 2.340(2) .
U1 F4 2.343(2) 2_655
U1 F4 2.347(2) .
U1 F5 2.351(2) 2_645
U1 F5 2.353(2) 4_566
U1 F3 2.363(2) 4_566
U1 F2 2.423(2) 3_655
U1 U1 3.9018(3) 3_656
U1 U1 3.93391(17) 2_655
U1 U1 3.93391(16) 2_645
Co1 O1 2.075(3) 3_745
Co1 O1 2.075(3) .
Co1 O2 2.088(3) .
Co1 O2 2.088(3) 3_745
Co1 O3 2.120(3) 3_745
Co1 O3 2.120(3) .
O1 H1A 0.77(9) .
O1 H1B 0.77(9) .
O2 H2A 0.92(6) .
O2 H2B 0.78(7) .
O3 H3A 0.78(7) .
O3 H3B 0.87(6) .
O4 H4A 0.89(6) .
O4 H4B 0.75(7) .
F2 U1 2.301(2) 4_565
F2 U1 2.423(2) 3_655
F3 U1 2.363(2) 4_565
F4 U1 2.343(2) 2_645
F5 U1 2.351(2) 2_655
F5 U1 2.353(2) 4_565

loop_
_geom_hbond_atom_site_label_D
_geom_hbond_atom_site_label_H
_geom_hbond_atom_site_label_A
_geom_hbond_distance_DH
_geom_hbond_distance_HA
_geom_hbond_distance_DA
_geom_hbond_angle_DHA
_geom_hbond_site_symmetry_A
O1 H1A O3 0.77(9) 1.98(10) 2.747(5) 174(8) 2_744
O1 H1B O4 0.77(9) 2.22(8) 2.948(5) 157(7) 3_745
O2 H2A F1 0.92(6) 1.80(6) 2.720(4) 173(6) 3_655
O4 H4A F1 0.89(6) 2.54(6) 3.301(4) 144(5) 3_655
O2 H2B F5 0.78(7) 2.13(7) 2.917(4) 176(7) 1_545
O3 H3A O4 0.78(7) 2.00(6) 2.747(5) 160(7) 3_755
O3 H3B F1 0.87(6) 1.80(6) 2.641(4) 162(5) 4_655
O4 H4A F2 0.89(6) 2.09(7) 2.837(4) 141(5) .
O4 H4B F4 0.75(7) 2.02(7) 2.758(4) 170(7) .
